data_4001359
loop_
_publ_author_name
'Chisaka, Jiro'
'Lu, Ming'
'Nagamatsu, Shuichi'
'Chikamatsu, Masayuki'
'Yoshida, Yuji'
'Goto, Midori'
'Azumi, Reiko'
'Yamashita, Masafumi'
'Yase, Kiyoshi'

_publ_section_title
;
 Structure and Electrical Properties of Unsubstituted Oligothiophenes
 End-Capped at the \b-Position
;
_journal_issue 10
_journal_name_full 'Chemistry of Materials'
_journal_page_first 2694
_journal_paper_doi 10.1021/cm0701658
_journal_volume 19
_journal_year 2007
_chemical_formula_sum 'C20 H12 S5'
_chemical_formula_weight 412.60
_chemical_name_systematic
; 
 3,2':5',2'':5'',2''':5''',3''''-quinquethiophene
;
_space_group_IT_number 14
_symmetry_cell_setting monoclinic
_symmetry_space_group_name_Hall '-P 2ybc'
_symmetry_space_group_name_H-M 'P 1 21/c 1'
_atom_sites_solution_hydrogens geom
_atom_sites_solution_primary direct
_atom_sites_solution_secondary difmap
_audit_creation_method SHELXL-97
_cell_angle_alpha 90.00
_cell_angle_beta 90.0780(10)
_cell_angle_gamma 90.00
_cell_formula_units_Z 8
_cell_length_a 7.6053(5)
_cell_length_b 41.913(3)
_cell_length_c 11.0306(7)
_cell_measurement_reflns_used 9097
_cell_measurement_temperature 203(2)
_cell_measurement_theta_max 28.025
_cell_measurement_theta_min 2.352
_cell_volume 3516.1(4)
_computing_cell_refinement 'Bruker SMART'
_computing_data_collection 'Bruker SMART'
_computing_data_reduction 'Bruker SMART'
_computing_molecular_graphics 'Bruker SHELXTL'
_computing_publication_material 'Bruker SHELXTL'
_computing_structure_refinement 'SHELXL-97 (Sheldrick, 1997)'
_computing_structure_solution 'SHELXS-97 (Sheldrick, 1990)'
_diffrn_ambient_temperature 203(2)
_diffrn_detector_area_resol_mean 8.366
_diffrn_measured_fraction_theta_full 0.985
_diffrn_measured_fraction_theta_max 0.915
_diffrn_measurement_device_type 'CCD area detector'
_diffrn_measurement_method 'phi and omega scans'
_diffrn_radiation_monochromator graphite
_diffrn_radiation_source 'rotating unit'
_diffrn_radiation_type MoK\a
_diffrn_radiation_wavelength 0.71073
_diffrn_reflns_av_R_equivalents 0.0278
_diffrn_reflns_av_sigmaI/netI 0.0320
_diffrn_reflns_limit_h_max 9
_diffrn_reflns_limit_h_min -9
_diffrn_reflns_limit_k_max 51
_diffrn_reflns_limit_k_min -53
_diffrn_reflns_limit_l_max 6
_diffrn_reflns_limit_l_min -14
_diffrn_reflns_number 21616
_diffrn_reflns_theta_full 26.22
_diffrn_reflns_theta_max 28.19
_diffrn_reflns_theta_min 0.97
_diffrn_standards_decay_% 0.0
_diffrn_standards_interval_time 606
_diffrn_standards_number 348
_exptl_absorpt_coefficient_mu 0.659
_exptl_absorpt_correction_T_max 0.9869
_exptl_absorpt_correction_T_min 0.8794
_exptl_absorpt_correction_type multi-scan
_exptl_absorpt_process_details sadabs
_exptl_crystal_colour yellow
_exptl_crystal_density_diffrn 1.559
_exptl_crystal_density_method 'not measured'
_exptl_crystal_description plate
_exptl_crystal_F_000 1696
_exptl_crystal_size_max 0.20
_exptl_crystal_size_mid 0.20
_exptl_crystal_size_min 0.02
_refine_diff_density_max 0.982
_refine_diff_density_min -0.571
_refine_diff_density_rms 0.100
_refine_ls_extinction_method none
_refine_ls_goodness_of_fit_ref 1.068
_refine_ls_hydrogen_treatment constr
_refine_ls_matrix_type full
_refine_ls_number_parameters 452
_refine_ls_number_reflns 7915
_refine_ls_number_restraints 0
_refine_ls_restrained_S_all 1.068
_refine_ls_R_factor_all 0.0540
_refine_ls_R_factor_gt 0.0471
_refine_ls_shift/su_max 0.001
_refine_ls_shift/su_mean 0.000
_refine_ls_structure_factor_coef Fsqd
_refine_ls_weighting_details 'calc w=1/[\s^2^(Fo^2^)+(0.0769P)^2^+3.5069P] where P=(Fo^2^+2Fc^2^)/3'
_refine_ls_weighting_scheme calc
_refine_ls_wR_factor_gt 0.1312
_refine_ls_wR_factor_ref 0.1402
_reflns_number_gt 7076
_reflns_number_total 7915
_reflns_threshold_expression >2sigma(I)
_cod_data_source_file cm0701658si20070118_063602.cif
_cod_data_source_block beta5T-5b
_cod_depositor_comments
;
The following automatic conversions were performed:

'_symmetry_cell_setting' value 'Monoclinic' changed to 'monoclinic'
according to /home/saulius/struct/CIF-dictionaries/cif_core.dic
dictionary named 'cif_core.dic' version 2.4.1 from 2010-06-29.

Automatic conversion script
Id: cif_fix_values 1715 2011-07-08 13:25:40Z adriana 
;
_cod_original_sg_symbol_H-M P2(1)/c
_cod_database_code 4001359

loop_
_symmetry_equiv_pos_as_xyz
'x, y, z'
'-x, y+1/2, -z+1/2'
'-x, -y, -z'
'x, -y-1/2, z-1/2'

loop_
_atom_site_label
_atom_site_type_symbol
_atom_site_fract_x
_atom_site_fract_y
_atom_site_fract_z
_atom_site_U_iso_or_equiv
_atom_site_adp_type
_atom_site_occupancy
_atom_site_symmetry_multiplicity
_atom_site_calc_flag
_atom_site_refinement_flags
C1 C 0.4689(4) 0.46482(7) 0.1322(3) 0.0189(6) Uani 1 1 d .
H1 H 0.4377 0.4848 0.1647 0.023 Uiso 1 1 calc R
C2 C 0.4208(5) 0.43232(8) 0.1834(3) 0.0303(8) Uani 1 1 d .
H2 H 0.3507 0.4294 0.2526 0.036 Uiso 1 1 calc R
C3 C 0.4934(4) 0.40690(8) 0.1149(3) 0.0233(7) Uani 1 1 d .
C4 C 0.5859(5) 0.41838(8) 0.0180(3) 0.0309(8) Uani 1 1 d .
H3 H 0.6437 0.4052 -0.0383 0.037 Uiso 1 1 calc R
C5 C 0.4715(4) 0.37320(8) 0.1458(3) 0.0216(7) Uani 1 1 d .
C6 C 0.3878(5) 0.36029(8) 0.2440(3) 0.0252(7) Uani 1 1 d .
H6 H 0.3361 0.3726 0.3056 0.030 Uiso 1 1 calc R
C7 C 0.3871(5) 0.32661(8) 0.2432(3) 0.0253(7) Uani 1 1 d .
H7 H 0.3340 0.3143 0.3041 0.030 Uiso 1 1 calc R
C8 C 0.4711(4) 0.31367(7) 0.1455(3) 0.0199(6) Uani 1 1 d .
C9 C 0.4957(4) 0.28037(8) 0.1139(3) 0.0216(7) Uani 1 1 d .
C10 C 0.5755(4) 0.26749(8) 0.0150(3) 0.0221(6) Uani 1 1 d .
H10 H 0.6259 0.2798 -0.0472 0.026 Uiso 1 1 calc R
C11 C 0.5747(4) 0.23377(8) 0.0154(3) 0.0229(7) Uani 1 1 d .
H11 H 0.6232 0.2214 -0.0472 0.027 Uiso 1 1 calc R
C12 C 0.4965(4) 0.22099(7) 0.1157(3) 0.0200(7) Uani 1 1 d .
C13 C 0.4733(4) 0.18774(8) 0.1473(3) 0.0199(6) Uani 1 1 d .
C14 C 0.3954(5) 0.17502(8) 0.2489(3) 0.0237(7) Uani 1 1 d .
H14 H 0.3492 0.1875 0.3123 0.028 Uiso 1 1 calc R
C15 C 0.3921(5) 0.14137(8) 0.2480(3) 0.0246(7) Uani 1 1 d .
H15 H 0.3435 0.1291 0.3111 0.030 Uiso 1 1 calc R
C16 C 0.4659(4) 0.12829(7) 0.1475(3) 0.0208(7) Uani 1 1 d .
C17 C 0.5548(5) 0.08235(8) 0.0121(3) 0.0310(8) Uani 1 1 d .
H17 H 0.6122 0.0949 -0.0464 0.037 Uiso 1 1 calc R
C18 C 0.4771(4) 0.09452(7) 0.1148(3) 0.0220(7) Uani 1 1 d .
C19 C 0.4011(5) 0.06967(8) 0.1858(4) 0.0312(8) Uani 1 1 d .
H19 H 0.3433 0.0733 0.2598 0.037 Uiso 1 1 calc R
C20 C 0.4214(5) 0.03893(8) 0.1336(4) 0.0344(8) Uani 1 1 d .
H20 H 0.3781 0.0198 0.1668 0.041 Uiso 1 1 calc R
C21 C 1.0376(6) 0.48910(9) 0.8429(4) 0.0381(10) Uani 1 1 d .
H21 H 1.0844 0.5087 0.8687 0.046 Uiso 1 1 calc R
C22 C 1.0709(6) 0.45950(8) 0.8998(4) 0.0349(8) Uani 1 1 d .
H22 H 1.1428 0.4570 0.9685 0.042 Uiso 1 1 calc R
C23 C 0.9827(5) 0.43395(8) 0.8405(3) 0.0255(7) Uani 1 1 d .
C24 C 0.8879(5) 0.44418(8) 0.7447(4) 0.0326(8) Uani 1 1 d .
H24 H 0.8205 0.4307 0.6948 0.039 Uiso 1 1 calc R
C25 C 0.9980(4) 0.40072(8) 0.8801(3) 0.0225(7) Uani 1 1 d .
C26 C 1.0737(5) 0.38886(8) 0.9834(3) 0.0269(7) Uani 1 1 d .
H26 H 1.1245 0.4018 1.0435 0.032 Uiso 1 1 calc R
C27 C 1.0682(5) 0.35522(8) 0.9910(3) 0.0257(7) Uani 1 1 d .
H27 H 1.1146 0.3435 1.0563 0.031 Uiso 1 1 calc R
C28 C 0.9877(4) 0.34140(8) 0.8926(3) 0.0219(7) Uani 1 1 d .
C29 C 0.9636(4) 0.30788(8) 0.8642(3) 0.0230(7) Uani 1 1 d .
C30 C 0.8848(4) 0.29464(8) 0.7645(3) 0.0234(7) Uani 1 1 d .
H30 H 0.8324 0.3067 0.7025 0.028 Uiso 1 1 calc R
C31 C 0.8903(5) 0.26092(8) 0.7643(3) 0.0231(7) Uani 1 1 d .
H31 H 0.8418 0.2483 0.7021 0.028 Uiso 1 1 calc R
C32 C 0.9729(4) 0.24851(8) 0.8632(3) 0.0219(7) Uani 1 1 d .
C33 C 0.9985(4) 0.21531(8) 0.8966(3) 0.0217(7) Uani 1 1 d .
C34 C 1.0817(5) 0.20330(8) 0.9960(3) 0.0247(7) Uani 1 1 d .
H34 H 1.1354 0.2162 1.0553 0.030 Uiso 1 1 calc R
C35 C 1.0796(5) 0.16932(8) 1.0016(3) 0.0243(7) Uani 1 1 d .
H35 H 1.1316 0.1575 1.0646 0.029 Uiso 1 1 calc R
C36 C 0.9939(4) 0.15575(7) 0.9055(3) 0.0208(7) Uani 1 1 d .
C37 C 0.8913(5) 0.10885(8) 0.7805(3) 0.0298(8) Uani 1 1 d .
H37 H 0.8366 0.1211 0.7199 0.036 Uiso 1 1 calc R
C38 C 0.9745(4) 0.12161(8) 0.8812(3) 0.0234(7) Uani 1 1 d .
C39 C 1.0425(5) 0.09726(8) 0.9574(4) 0.0314(8) Uani 1 1 d .
H39 H 1.1034 0.1012 1.0301 0.038 Uiso 1 1 calc R
C40 C 1.0065(4) 0.06504(8) 0.9091(3) 0.0258(7) Uani 1 1 d .
H40 H 1.0392 0.0457 0.9462 0.031 Uiso 1 1 calc R
S1 S 0.58560(19) 0.45845(3) 0.00971(13) 0.0527(3) Uani 1 1 d .
S2 S 0.55281(11) 0.343470(19) 0.05271(8) 0.02399(19) Uani 1 1 d .
S3 S 0.41816(11) 0.250706(18) 0.20979(8) 0.02290(18) Uani 1 1 d .
S4 S 0.54438(11) 0.157669(19) 0.05136(8) 0.02289(18) Uani 1 1 d .
S5 S 0.53495(17) 0.04202(2) 0.00315(11) 0.0465(3) Uani 1 1 d .
S6 S 0.90477(18) 0.48459(2) 0.72464(11) 0.0464(3) Uani 1 1 d .
S7 S 0.91718(12) 0.370034(19) 0.79038(8) 0.02488(18) Uani 1 1 d .
S8 S 1.04678(12) 0.278394(19) 0.95934(8) 0.02497(19) Uani 1 1 d .
S9 S 0.91574(12) 0.184586(19) 0.80646(8) 0.02512(18) Uani 1 1 d .
S10 S 0.89975(18) 0.06842(3) 0.77974(11) 0.0472(3) Uani 1 1 d .

loop_
_atom_site_aniso_label
_atom_site_aniso_U_11
_atom_site_aniso_U_22
_atom_site_aniso_U_33
_atom_site_aniso_U_23
_atom_site_aniso_U_13
_atom_site_aniso_U_12
C1 0.0226(15) 0.0152(13) 0.0190(15) -0.0107(11) -0.0071(13) 0.0122(12)
C2 0.0325(19) 0.0297(17) 0.0289(18) -0.0049(14) -0.0009(17) 0.0028(15)
C3 0.0232(16) 0.0210(15) 0.0259(17) -0.0009(13) -0.0059(14) 0.0013(13)
C4 0.0344(18) 0.0223(16) 0.036(2) 0.0018(14) 0.0055(17) 0.0003(15)
C5 0.0183(15) 0.0224(15) 0.0240(16) -0.0017(12) -0.0016(13) 0.0020(12)
C6 0.0253(17) 0.0280(17) 0.0224(17) -0.0029(13) 0.0051(14) 0.0024(14)
C7 0.0263(17) 0.0279(17) 0.0217(16) 0.0010(13) 0.0048(14) -0.0011(14)
C8 0.0183(15) 0.0216(15) 0.0199(15) 0.0007(12) -0.0016(13) -0.0019(12)
C9 0.0182(16) 0.0248(15) 0.0217(16) 0.0037(12) -0.0028(13) -0.0008(13)
C10 0.0225(15) 0.0254(15) 0.0184(15) 0.0026(12) 0.0024(13) -0.0004(13)
C11 0.0233(15) 0.0245(16) 0.0209(16) -0.0021(12) 0.0025(14) 0.0026(13)
C12 0.0182(15) 0.0252(15) 0.0168(15) -0.0043(12) -0.0005(13) 0.0016(12)
C13 0.0172(15) 0.0228(15) 0.0198(15) -0.0023(12) -0.0001(13) -0.0004(12)
C14 0.0256(17) 0.0275(16) 0.0180(15) -0.0013(12) 0.0057(13) -0.0007(14)
C15 0.0261(17) 0.0276(17) 0.0202(16) 0.0038(13) 0.0030(14) -0.0017(14)
C16 0.0187(15) 0.0218(15) 0.0218(16) 0.0019(12) 0.0014(13) 0.0002(12)
C17 0.042(2) 0.0195(15) 0.0310(19) -0.0018(13) 0.0089(17) -0.0002(15)
C18 0.0205(15) 0.0194(14) 0.0262(17) 0.0023(13) -0.0011(14) -0.0005(13)
C19 0.0338(19) 0.0284(17) 0.0314(19) 0.0060(15) 0.0087(17) 0.0010(15)
C20 0.036(2) 0.0231(16) 0.044(2) 0.0111(15) 0.0025(19) -0.0042(16)
C21 0.046(2) 0.0291(18) 0.039(2) -0.0158(16) 0.0063(19) -0.0107(17)
C22 0.042(2) 0.0268(17) 0.036(2) -0.0077(15) -0.0037(19) -0.0018(16)
C23 0.0210(16) 0.0237(16) 0.0318(18) -0.0046(13) 0.0052(14) 0.0005(13)
C24 0.039(2) 0.0234(17) 0.036(2) -0.0043(15) -0.0025(17) -0.0018(16)
C25 0.0203(15) 0.0212(15) 0.0260(17) -0.0057(13) -0.0002(14) -0.0009(13)
C26 0.0273(17) 0.0281(17) 0.0254(17) -0.0065(13) -0.0023(15) 0.0001(14)
C27 0.0276(17) 0.0265(16) 0.0230(16) 0.0021(13) -0.0004(14) 0.0004(14)
C28 0.0177(15) 0.0243(15) 0.0237(17) 0.0022(13) 0.0004(13) -0.0017(12)
C29 0.0174(15) 0.0243(16) 0.0272(17) 0.0005(13) 0.0020(13) -0.0012(13)
C30 0.0234(16) 0.0248(16) 0.0218(16) 0.0011(13) -0.0027(13) 0.0012(13)
C31 0.0235(16) 0.0240(16) 0.0220(16) -0.0004(13) -0.0010(13) -0.0026(14)
C32 0.0200(15) 0.0266(16) 0.0190(16) -0.0002(12) 0.0002(14) -0.0028(13)
C33 0.0165(15) 0.0220(15) 0.0265(17) -0.0032(13) -0.0010(13) -0.0009(12)
C34 0.0238(16) 0.0289(16) 0.0215(15) -0.0029(13) -0.0030(14) -0.0018(14)
C35 0.0240(15) 0.0270(16) 0.0217(15) 0.0015(13) -0.0047(14) 0.0026(14)
C36 0.0180(15) 0.0202(15) 0.0243(16) 0.0016(12) -0.0007(13) 0.0010(12)
C37 0.0343(19) 0.0261(17) 0.0288(19) -0.0025(14) 0.0016(16) -0.0009(15)
C38 0.0217(15) 0.0237(15) 0.0248(17) 0.0011(12) 0.0022(14) -0.0034(13)
C39 0.0307(18) 0.0289(17) 0.0345(19) 0.0004(15) 0.0001(17) 0.0001(15)
C40 0.0253(17) 0.0228(15) 0.0294(18) 0.0138(13) 0.0068(15) 0.0103(13)
S1 0.0609(7) 0.0395(6) 0.0576(7) 0.0070(5) 0.0058(7) -0.0041(6)
S2 0.0295(4) 0.0218(4) 0.0207(4) -0.0002(3) 0.0073(4) -0.0002(3)
S3 0.0272(4) 0.0231(4) 0.0185(4) -0.0004(3) 0.0059(4) -0.0013(3)
S4 0.0273(4) 0.0215(4) 0.0199(4) 0.0000(3) 0.0063(4) -0.0007(3)
S5 0.0675(8) 0.0295(5) 0.0426(6) -0.0043(4) 0.0073(6) 0.0016(5)
S6 0.0606(7) 0.0288(5) 0.0498(6) 0.0045(4) -0.0011(6) 0.0026(5)
S7 0.0290(4) 0.0211(4) 0.0246(4) -0.0014(3) -0.0061(4) 0.0004(3)
S8 0.0280(4) 0.0233(4) 0.0236(4) 0.0007(3) -0.0068(4) -0.0014(3)
S9 0.0280(4) 0.0230(4) 0.0244(4) -0.0005(3) -0.0072(4) 0.0005(3)
S10 0.0556(7) 0.0370(5) 0.0491(7) -0.0082(5) 0.0027(6) -0.0043(5)

loop_
_atom_type_symbol
_atom_type_description
_atom_type_scat_dispersion_real
_atom_type_scat_dispersion_imag
_atom_type_scat_source
C C 0.0033 0.0016 'International Tables Vol C Tables 4.2.6.8 and 6.1.1.4'
H H 0.0000 0.0000 'International Tables Vol C Tables 4.2.6.8 and 6.1.1.4'
S S 0.1246 0.1234 'International Tables Vol C Tables 4.2.6.8 and 6.1.1.4'

loop_
_geom_angle_atom_site_label_1
_geom_angle_atom_site_label_2
_geom_angle_atom_site_label_3
_geom_angle
C2 C1 S1 106.9(2)
C2 C1 H1 126.5
S1 C1 H1 126.5
C3 C2 C1 112.5(3)
C3 C2 H2 123.8
C1 C2 H2 123.8
C4 C3 C2 110.6(3)
C4 C3 C5 125.5(3)
C2 C3 C5 123.9(3)
C3 C4 S1 113.1(3)
C3 C4 H3 123.4
S1 C4 H3 123.4
C6 C5 C3 128.3(3)
C6 C5 S2 110.6(2)
C3 C5 S2 121.1(3)
C5 C6 C7 113.1(3)
C5 C6 H6 123.5
C7 C6 H6 123.5
C8 C7 C6 113.6(3)
C8 C7 H7 123.2
C6 C7 H7 123.2
C7 C8 C9 129.2(3)
C7 C8 S2 110.4(2)
C9 C8 S2 120.3(3)
C10 C9 C8 129.2(3)
C10 C9 S3 110.9(2)
C8 C9 S3 119.9(3)
C9 C10 C11 113.1(3)
C9 C10 H10 123.4
C11 C10 H10 123.4
C12 C11 C10 113.3(3)
C12 C11 H11 123.3
C10 C11 H11 123.3
C11 C12 C13 128.7(3)
C11 C12 S3 110.8(2)
C13 C12 S3 120.5(2)
C14 C13 C12 128.5(3)
C14 C13 S4 110.5(2)
C12 C13 S4 121.0(2)
C13 C14 C15 112.9(3)
C13 C14 H14 123.5
C15 C14 H14 123.5
C16 C15 C14 113.7(3)
C16 C15 H15 123.2
C14 C15 H15 123.2
C15 C16 C18 128.0(3)
C15 C16 S4 110.9(2)
C18 C16 S4 121.1(2)
C18 C17 S5 112.2(3)
C18 C17 H17 123.9
S5 C17 H17 123.9
C17 C18 C19 110.9(3)
C17 C18 C16 125.9(3)
C19 C18 C16 123.2(3)
C20 C19 C18 113.3(3)
C20 C19 H19 123.3
C18 C19 H19 123.3
C19 C20 S5 109.4(3)
C19 C20 H20 125.3
S5 C20 H20 125.3
C22 C21 S6 110.9(3)
C22 C21 H21 124.5
S6 C21 H21 124.5
C21 C22 C23 111.9(4)
C21 C22 H22 124.0
C23 C22 H22 124.0
C24 C23 C22 111.9(3)
C24 C23 C25 125.3(3)
C22 C23 C25 122.8(3)
C23 C24 S6 112.0(3)
C23 C24 H24 124.0
S6 C24 H24 124.0
C26 C25 C23 128.8(3)
C26 C25 S7 110.7(2)
C23 C25 S7 120.5(3)
C25 C26 C27 113.5(3)
C25 C26 H26 123.3
C27 C26 H26 123.3
C28 C27 C26 112.8(3)
C28 C27 H27 123.6
C26 C27 H27 123.6
C27 C28 C29 129.4(3)
C27 C28 S7 111.1(2)
C29 C28 S7 119.4(3)
C30 C29 C28 128.4(3)
C30 C29 S8 110.8(3)
C28 C29 S8 120.8(3)
C29 C30 C31 113.2(3)
C29 C30 H30 123.4
C31 C30 H30 123.4
C32 C31 C30 113.2(3)
C32 C31 H31 123.4
C30 C31 H31 123.4
C31 C32 C33 129.1(3)
C31 C32 S8 111.3(2)
C33 C32 S8 119.5(3)
C34 C33 C32 128.4(3)
C34 C33 S9 110.7(2)
C32 C33 S9 120.9(3)
C33 C34 C35 113.5(3)
C33 C34 H34 123.3
C35 C34 H34 123.3
C36 C35 C34 112.8(3)
C36 C35 H35 123.6
C34 C35 H35 123.6
C35 C36 C38 126.6(3)
C35 C36 S9 111.2(2)
C38 C36 S9 122.1(3)
C38 C37 S10 111.9(3)
C38 C37 H37 124.1
S10 C37 H37 124.1
C37 C38 C39 111.3(3)
C37 C38 C36 124.8(3)
C39 C38 C36 123.9(3)
C38 C39 C40 112.1(3)
C38 C39 H39 123.9
C40 C39 H39 123.9
C39 C40 S10 108.9(2)
C39 C40 H40 125.5
S10 C40 H40 125.5
C1 S1 C4 96.81(18)
C5 S2 C8 92.26(16)
C12 S3 C9 91.86(17)
C16 S4 C13 92.01(16)
C20 S5 C17 94.17(18)
C21 S6 C24 93.3(2)
C28 S7 C25 91.89(17)
C32 S8 C29 91.54(17)
C36 S9 C33 91.83(16)
C40 S10 C37 95.76(18)

loop_
_geom_bond_atom_site_label_1
_geom_bond_atom_site_label_2
_geom_bond_distance
C1 C2 1.519(5)
C1 S1 1.640(3)
C1 H1 0.9400
C2 C3 1.418(5)
C2 H2 0.9400
C3 C4 1.368(5)
C3 C5 1.462(4)
C4 S1 1.682(3)
C4 H3 0.9400
C5 C6 1.368(5)
C5 S2 1.730(3)
C6 C7 1.412(5)
C6 H6 0.9400
C7 C8 1.365(5)
C7 H7 0.9400
C8 C9 1.451(4)
C8 S2 1.731(3)
C9 C10 1.360(5)
C9 S3 1.736(3)
C10 C11 1.413(4)
C10 H10 0.9400
C11 C12 1.366(5)
C11 H11 0.9400
C12 C13 1.448(4)
C12 S3 1.728(3)
C13 C14 1.376(5)
C13 S4 1.733(3)
C14 C15 1.411(5)
C14 H14 0.9400
C15 C16 1.359(5)
C15 H15 0.9400
C16 C18 1.463(4)
C16 S4 1.732(3)
C17 C18 1.377(5)
C17 S5 1.700(3)
C17 H17 0.9400
C18 C19 1.425(5)
C19 C20 1.420(5)
C19 H19 0.9400
C20 S5 1.685(4)
C20 H20 0.9400
C21 C22 1.413(5)
C21 S6 1.660(4)
C21 H21 0.9400
C22 C23 1.422(5)
C22 H22 0.9400
C23 C24 1.349(5)
C23 C25 1.464(5)
C24 S6 1.713(4)
C24 H24 0.9400
C25 C26 1.370(5)
C25 S7 1.735(3)
C26 C27 1.413(4)
C26 H26 0.9400
C27 C28 1.373(5)
C27 H27 0.9400
C28 C29 1.451(4)
C28 S7 1.732(3)
C29 C30 1.369(5)
C29 S8 1.740(3)
C30 C31 1.414(5)
C30 H30 0.9400
C31 C32 1.361(5)
C31 H31 0.9400
C32 C33 1.453(4)
C32 S8 1.734(3)
C33 C34 1.361(5)
C33 S9 1.744(3)
C34 C35 1.426(4)
C34 H34 0.9400
C35 C36 1.367(5)
C35 H35 0.9400
C36 C38 1.463(4)
C36 S9 1.734(3)
C37 C38 1.385(5)
C37 S10 1.696(4)
C37 H37 0.9400
C38 C39 1.419(5)
C39 C40 1.477(5)
C39 H39 0.9400
C40 S10 1.647(4)
C40 H40 0.9400

loop_
_geom_torsion_atom_site_label_1
_geom_torsion_atom_site_label_2
_geom_torsion_atom_site_label_3
_geom_torsion_atom_site_label_4
_geom_torsion
S1 C1 C2 C3 2.0(4)
C1 C2 C3 C4 -1.3(4)
C1 C2 C3 C5 178.4(3)
C2 C3 C4 S1 0.1(4)
C5 C3 C4 S1 -179.6(3)
C4 C3 C5 C6 176.8(4)
C2 C3 C5 C6 -2.9(6)
C4 C3 C5 S2 -4.3(5)
C2 C3 C5 S2 176.0(3)
C3 C5 C6 C7 178.2(3)
S2 C5 C6 C7 -0.8(4)
C5 C6 C7 C8 0.5(5)
C6 C7 C8 C9 -179.5(3)
C6 C7 C8 S2 0.1(4)
C7 C8 C9 C10 178.1(4)
S2 C8 C9 C10 -1.4(5)
C7 C8 C9 S3 -2.2(5)
S2 C8 C9 S3 178.31(18)
C8 C9 C10 C11 179.8(3)
S3 C9 C10 C11 0.1(4)
C9 C10 C11 C12 -0.9(4)
C10 C11 C12 C13 -179.4(3)
C10 C11 C12 S3 1.3(4)
C11 C12 C13 C14 179.5(4)
S3 C12 C13 C14 -1.2(5)
C11 C12 C13 S4 -1.5(5)
S3 C12 C13 S4 177.73(18)
C12 C13 C14 C15 178.5(3)
S4 C13 C14 C15 -0.6(4)
C13 C14 C15 C16 -0.1(5)
C14 C15 C16 C18 -176.9(3)
C14 C15 C16 S4 0.7(4)
S5 C17 C18 C19 0.0(4)
S5 C17 C18 C16 -177.8(3)
C15 C16 C18 C17 -179.4(4)
S4 C16 C18 C17 3.2(5)
C15 C16 C18 C19 3.0(6)
S4 C16 C18 C19 -174.4(3)
C17 C18 C19 C20 -0.8(5)
C16 C18 C19 C20 177.2(3)
C18 C19 C20 S5 1.1(4)
S6 C21 C22 C23 0.2(5)
C21 C22 C23 C24 -0.3(5)
C21 C22 C23 C25 178.8(3)
C22 C23 C24 S6 0.2(4)
C25 C23 C24 S6 -178.8(3)
C24 C23 C25 C26 -171.6(4)
C22 C23 C25 C26 9.5(6)
C24 C23 C25 S7 9.5(5)
C22 C23 C25 S7 -169.4(3)
C23 C25 C26 C27 -178.7(3)
S7 C25 C26 C27 0.3(4)
C25 C26 C27 C28 0.0(5)
C26 C27 C28 C29 176.8(3)
C26 C27 C28 S7 -0.3(4)
C27 C28 C29 C30 -179.0(4)
S7 C28 C29 C30 -2.0(5)
C27 C28 C29 S8 -1.6(5)
S7 C28 C29 S8 175.32(19)
C28 C29 C30 C31 177.8(3)
S8 C29 C30 C31 0.2(4)
C29 C30 C31 C32 -0.1(4)
C30 C31 C32 C33 177.6(3)
C30 C31 C32 S8 -0.1(4)
C31 C32 C33 C34 180.0(4)
S8 C32 C33 C34 -2.5(5)
C31 C32 C33 S9 -1.0(5)
S8 C32 C33 S9 176.51(19)
C32 C33 C34 C35 178.9(3)
S9 C33 C34 C35 -0.3(4)
C33 C34 C35 C36 -0.1(4)
C34 C35 C36 C38 177.3(3)
C34 C35 C36 S9 0.3(4)
S10 C37 C38 C39 -0.8(4)
S10 C37 C38 C36 178.0(3)
C35 C36 C38 C37 -177.8(4)
S9 C36 C38 C37 -1.2(5)
C35 C36 C38 C39 0.8(6)
S9 C36 C38 C39 177.4(3)
C37 C38 C39 C40 0.0(4)
C36 C38 C39 C40 -178.8(3)
C38 C39 C40 S10 0.7(4)
C2 C1 S1 C4 -1.6(3)
C3 C4 S1 C1 1.0(3)
C6 C5 S2 C8 0.7(3)
C3 C5 S2 C8 -178.4(3)
C7 C8 S2 C5 -0.4(3)
C9 C8 S2 C5 179.2(3)
C11 C12 S3 C9 -1.1(3)
C13 C12 S3 C9 179.5(3)
C10 C9 S3 C12 0.6(3)
C8 C9 S3 C12 -179.2(3)
C15 C16 S4 C13 -0.9(3)
C18 C16 S4 C13 176.9(3)
C14 C13 S4 C16 0.8(3)
C12 C13 S4 C16 -178.3(3)
C19 C20 S5 C17 -0.9(3)
C18 C17 S5 C20 0.5(3)
C22 C21 S6 C24 0.0(3)
C23 C24 S6 C21 -0.1(3)
C27 C28 S7 C25 0.4(3)
C29 C28 S7 C25 -177.1(3)
C26 C25 S7 C28 -0.4(3)
C23 C25 S7 C28 178.7(3)
C31 C32 S8 C29 0.2(3)
C33 C32 S8 C29 -177.7(3)
C30 C29 S8 C32 -0.2(3)
C28 C29 S8 C32 -178.0(3)
C35 C36 S9 C33 -0.4(3)
C38 C36 S9 C33 -177.5(3)
C34 C33 S9 C36 0.4(3)
C32 C33 S9 C36 -178.8(3)
C39 C40 S10 C37 -1.0(3)
C38 C37 S10 C40 1.1(3)
